data_4501994
loop_
_publ_author_name
'Danylyuk, Oksana'
'Le\'sniewska, Barbara'
'Suwinska, Kinga'
'Matoussi, Nabila'
'Coleman, Anthony W.'

_publ_section_title
;
 Structural Diversity in the Crystalline Complexes
 ofpara-Sulfonato-calix[4]arene with Bipyridinium Derivatives
;
_journal_issue 10
_journal_name_full 'Crystal Growth &amp; Design'
_journal_page_first 4542
_journal_paper_doi 10.1021/cg100831c
_journal_volume 10
_journal_year 2010
_chemical_formula_moiety '2(C28 H20 O16 S4), 4(C10 H10 N2), 2(C2 H6 O), 17.35(H2O)'
_chemical_formula_sum 'C100 H122.2 N8 O51.35 S8'
_chemical_formula_weight 2514.42
_chemical_name_systematic
;
 ?
;
_space_group_IT_number 15
_symmetry_cell_setting monoclinic
_symmetry_space_group_name_Hall '-C 2yc'
_symmetry_space_group_name_H-M 'C 1 2/c 1'
_atom_sites_solution_hydrogens geom
_atom_sites_solution_primary direct
_atom_sites_solution_secondary difmap
_audit_creation_method SHELXL-97
_cell_angle_alpha 90.00
_cell_angle_beta 91.716(2)
_cell_angle_gamma 90.00
_cell_formula_units_Z 4
_cell_length_a 21.5239(4)
_cell_length_b 18.0942(6)
_cell_length_c 28.9528(8)
_cell_measurement_reflns_used 8858
_cell_measurement_temperature 100(2)
_cell_measurement_theta_max 24.71
_cell_measurement_theta_min 2.91
_cell_volume 11270.8(5)
_computing_cell_refinement 'Denzo and Scalepak (Otwinowski & Minor, 1997)'
_computing_data_collection 'Collect data collection software (Nonius B.V., 1998)'
_computing_data_reduction 'Denzo and Scalepak (Otwinowski & Minor, 1997)'
_computing_structure_refinement 'SHELXL-97 (Sheldrick, 2008)'
_computing_structure_solution 'SHELXS-97 (Sheldrick, 1990)'
_diffrn_ambient_temperature 100(2)
_diffrn_detector_area_resol_mean 8.3
_diffrn_measured_fraction_theta_full 0.957
_diffrn_measured_fraction_theta_max 0.957
_diffrn_measurement_device_type KappaApexII
_diffrn_measurement_method CCD
_diffrn_radiation_monochromator graphite
_diffrn_radiation_source 'fine-focus sealed tube'
_diffrn_radiation_type MoK\a
_diffrn_radiation_wavelength 0.71073
_diffrn_reflns_av_R_equivalents 0.0279
_diffrn_reflns_av_sigmaI/netI 0.0429
_diffrn_reflns_limit_h_max 25
_diffrn_reflns_limit_h_min -25
_diffrn_reflns_limit_k_max 9
_diffrn_reflns_limit_k_min -21
_diffrn_reflns_limit_l_max 34
_diffrn_reflns_limit_l_min -34
_diffrn_reflns_number 12165
_diffrn_reflns_theta_full 24.73
_diffrn_reflns_theta_max 24.73
_diffrn_reflns_theta_min 3.09
_exptl_absorpt_coefficient_mu 0.259
_exptl_absorpt_correction_type none
_exptl_crystal_colour colourless
_exptl_crystal_density_diffrn 1.482
_exptl_crystal_density_method 'not measured'
_exptl_crystal_description block
_exptl_crystal_F_000 5268
_exptl_crystal_size_max 0.3
_exptl_crystal_size_mid 0.2
_exptl_crystal_size_min 0.2
_refine_diff_density_max 0.897
_refine_diff_density_min -0.438
_refine_diff_density_rms 0.078
_refine_ls_extinction_expression Fc^*^=kFc[1+0.001xFc^2^\l^3^/sin(2\q)]^-1/4^
_refine_ls_extinction_method SHELXL
_refine_ls_goodness_of_fit_ref 1.083
_refine_ls_hydrogen_treatment mixed
_refine_ls_matrix_type full
_refine_ls_number_parameters 979
_refine_ls_number_reflns 9225
_refine_ls_number_restraints 146
_refine_ls_restrained_S_all 1.082
_refine_ls_R_factor_all 0.1041
_refine_ls_R_factor_gt 0.0806
_refine_ls_shift/su_max 0.009
_refine_ls_shift/su_mean 0.000
_refine_ls_structure_factor_coef Fsqd
_refine_ls_weighting_details 'calc w=1/[\s^2^(Fo^2^)+(0.0494P)^2^+92.1141P] where P=(Fo^2^+2Fc^2^)/3'
_refine_ls_weighting_scheme calc
_refine_ls_wR_factor_gt 0.1744
_refine_ls_wR_factor_ref 0.1859
_reflns_number_gt 7357
_reflns_number_total 9225
_reflns_threshold_expression >2\s(I)
_cod_data_source_file cg100831c_si_002.cif
_cod_data_source_block complex_3
_cod_original_sg_symbol_H-M C2/c
_cod_original_formula_sum 'C100 H122.20 N8 O51.35 S8'
_cod_database_code 4501994

loop_
_symmetry_equiv_pos_as_xyz
'x, y, z'
'-x, y, -z+1/2'
'x+1/2, y+1/2, z'
'-x+1/2, y+1/2, -z+1/2'
'-x, -y, -z'
'x, -y, z-1/2'
'-x+1/2, -y+1/2, -z'
'x+1/2, -y+1/2, z-1/2'

loop_
_atom_site_label
_atom_site_type_symbol
_atom_site_fract_x
_atom_site_fract_y
_atom_site_fract_z
_atom_site_U_iso_or_equiv
_atom_site_adp_type
_atom_site_occupancy
_atom_site_symmetry_multiplicity
_atom_site_calc_flag
_atom_site_refinement_flags
_atom_site_disorder_assembly
_atom_site_disorder_group
N1Y N 0.1430(2) 0.7882(4) 0.50210(16) 0.0557(15) Uani 1 1 d . . .
H1Y1 H 0.152(3) 0.833(4) 0.501(2) 0.067 Uiso 1 1 d . . .
N2Y N 0.0796(2) 0.4122(3) 0.48121(16) 0.0578(14) Uani 1 1 d . . .
H2Y1 H 0.0743 0.3645 0.4766 0.069 Uiso 1 1 calc R . .
C2Y C 0.1664(2) 0.6638(4) 0.52268(18) 0.0509(16) Uani 1 1 d . . .
H2Y H 0.1926 0.6293 0.5385 0.061 Uiso 1 1 calc R . .
C3Y C 0.1141(2) 0.6400(4) 0.49717(17) 0.0551(18) Uani 1 1 d . . .
C6Y C 0.0490(3) 0.4602(4) 0.45384(19) 0.0545(17) Uani 1 1 d . . .
H6Y H 0.0207 0.4429 0.4305 0.065 Uiso 1 1 calc R . .
C1Y C 0.1791(2) 0.7380(4) 0.52446(18) 0.0534(17) Uani 1 1 d . . .
H1Y H 0.2144 0.7545 0.5420 0.064 Uiso 1 1 calc R . .
C4Y C 0.0772(3) 0.6924(4) 0.47477(19) 0.0572(18) Uani 1 1 d . . .
H4Y H 0.0413 0.6772 0.4574 0.069 Uiso 1 1 calc R . .
C7Y C 0.0586(2) 0.5344(4) 0.45961(17) 0.0534(17) Uani 1 1 d . . .
H7Y H 0.0366 0.5684 0.4402 0.064 Uiso 1 1 calc R . .
C8Y C 0.0999(2) 0.5608(4) 0.49349(18) 0.0532(17) Uani 1 1 d . . .
C9Y C 0.1294(3) 0.5070(5) 0.5213(2) 0.074(2) Uani 1 1 d . . .
H9Y H 0.1582 0.5220 0.5449 0.089 Uiso 1 1 calc R . .
C5Y C 0.0919(2) 0.7655(4) 0.47742(18) 0.0553(17) Uani 1 1 d . . .
H5Y H 0.0662 0.8008 0.4619 0.066 Uiso 1 1 calc R . .
C10Y C 0.1177(3) 0.4348(5) 0.5153(2) 0.077(2) Uani 1 1 d . . .
H10Y H 0.1368 0.3997 0.5355 0.093 Uiso 1 1 calc R . .
S1D S 0.20701(5) -0.06125(7) 0.38297(4) 0.0309(3) Uani 1 1 d D . .
S1A S 0.43165(5) 0.22203(7) 0.39752(4) 0.0324(3) Uani 1 1 d . . .
S1C S -0.0056(4) 0.2595(5) 0.4145(2) 0.0239(12) Uani 0.536(8) 1 d P A 1
O3C O -0.0402(3) 0.1912(3) 0.4205(2) 0.0296(18) Uani 0.536(8) 1 d P A 1
O2C O 0.0473(3) 0.2636(4) 0.4474(2) 0.0293(17) Uani 0.536(8) 1 d P A 1
O1C O -0.0433(3) 0.3263(5) 0.4162(3) 0.0252(18) Uani 0.536(8) 1 d P A 1
S1C1 S -0.0183(5) 0.2606(6) 0.4019(3) 0.0315(17) Uani 0.464(8) 1 d P A 2
O3C1 O -0.0829(3) 0.2422(5) 0.3910(3) 0.047(3) Uani 0.464(8) 1 d P A 2
O2C1 O 0.0111(4) 0.2056(4) 0.4320(2) 0.034(2) Uani 0.464(8) 1 d P A 2
O1C1 O -0.0119(6) 0.3358(6) 0.4194(4) 0.045(3) Uani 0.464(8) 1 d P A 2
O10W O 0.1006(4) 0.2812(5) 0.4812(3) 0.044(2) Uani 0.464(8) 1 d P A 2
H10W H 0.106(6) 0.274(8) 0.511(5) 0.065 Uiso 0.464(8) 1 d P A 2
H10 H 0.062(10) 0.259(9) 0.467(6) 0.065 Uiso 0.464(8) 1 d P A 2
S1B S 0.22062(8) 0.54921(15) 0.38990(9) 0.0288(6) Uani 0.829(8) 1 d P B 1
O1B O 0.2599(2) 0.6098(2) 0.37405(17) 0.0479(15) Uani 0.829(8) 1 d P B 1
O2B O 0.2503(4) 0.5095(3) 0.4280(2) 0.069(3) Uani 0.829(8) 1 d P B 1
S1B1 S 0.2183(5) 0.5154(10) 0.4061(5) 0.040(3) Uani 0.171(8) 1 d P B 2
O1B1 O 0.2796(8) 0.5540(16) 0.4075(8) 0.045(7) Uani 0.171(8) 1 d PU B 2
O2B1 O 0.2066(11) 0.4590(13) 0.4397(7) 0.048(7) Uani 0.171(8) 1 d P B 2
O4A O 0.28790(15) 0.24625(19) 0.22098(10) 0.0319(7) Uani 1 1 d . . .
H4A H 0.2578 0.2166 0.2208 0.048 Uiso 1 1 calc R . .
O4C O 0.10150(15) 0.25229(17) 0.22571(10) 0.0311(7) Uani 1 1 d . . .
H4C H 0.1318 0.2815 0.2247 0.047 Uiso 1 1 calc R . .
C3D C 0.20132(19) 0.0025(2) 0.33689(15) 0.0246(9) Uani 1 1 d . E .
O3B O 0.16027(15) 0.5745(2) 0.39984(11) 0.0397(8) Uani 1 1 d . . .
O4B O 0.19973(14) 0.34938(19) 0.23005(11) 0.0332(8) Uani 1 1 d . . .
H4B H 0.2314 0.3225 0.2284 0.050 Uiso 1 1 calc R . .
C5B C 0.15072(19) 0.4179(2) 0.28809(15) 0.0234(9) Uani 1 1 d . . .
O4D O 0.19335(15) 0.14950(19) 0.22789(11) 0.0351(8) Uani 1 1 d . E .
H4D H 0.1572 0.1664 0.2243 0.053 Uiso 1 1 calc R . .
O1D O 0.14568(16) -0.0899(2) 0.39100(12) 0.0429(9) Uani 1 1 d . E .
O1A O 0.45455(16) 0.1462(2) 0.40073(12) 0.0426(9) Uani 1 1 d . . .
C4D C 0.25568(19) 0.0240(2) 0.31562(15) 0.0249(9) Uani 1 1 d . . .
H4D1 H 0.2946 0.0046 0.3262 0.030 Uiso 1 1 calc R E .
C4A C 0.37608(19) 0.2990(2) 0.32569(15) 0.0257(10) Uani 1 1 d . . .
H4A1 H 0.3901 0.3423 0.3414 0.031 Uiso 1 1 calc R . .
C1D C 0.14029(19) 0.0805(2) 0.28530(14) 0.0229(9) Uani 1 1 d . E .
O2A O 0.38632(17) 0.2377(2) 0.43207(13) 0.0538(11) Uani 1 1 d . . .
C6D C 0.19522(19) 0.1014(2) 0.26446(14) 0.0241(9) Uani 1 1 d . . .
C5D C 0.25328(19) 0.0740(2) 0.27894(15) 0.0246(9) Uani 1 1 d . E .
C4B C 0.1556(2) 0.4638(2) 0.32652(16) 0.0272(10) Uani 1 1 d . B .
H4B1 H 0.1192 0.4808 0.3409 0.033 Uiso 1 1 calc R . .
C3B C 0.2140(2) 0.4849(3) 0.34399(16) 0.0290(10) Uani 1 1 d . . .
C2B C 0.2677(2) 0.4588(3) 0.32405(16) 0.0302(10) Uani 1 1 d . B .
H2B H 0.3072 0.4734 0.3363 0.036 Uiso 1 1 calc R . .
C6A C 0.32071(19) 0.2407(2) 0.26245(14) 0.0247(9) Uani 1 1 d . . .
C2C C 0.03881(19) 0.3227(2) 0.33269(17) 0.0285(10) Uani 1 1 d . A .
H2C H 0.0300 0.3685 0.3471 0.034 Uiso 1 1 calc R . .
C4C C 0.03631(19) 0.1895(2) 0.33369(16) 0.0258(10) Uani 1 1 d . A .
H4C1 H 0.0263 0.1448 0.3490 0.031 Uiso 1 1 calc R . .
C5C C 0.06338(18) 0.1871(2) 0.29059(16) 0.0251(10) Uani 1 1 d . A .
C7A C 0.3233(2) 0.3812(2) 0.26577(16) 0.0277(10) Uani 1 1 d . B .
H7A1 H 0.3175 0.3781 0.2318 0.033 Uiso 1 1 calc R . .
H7A2 H 0.3579 0.4159 0.2726 0.033 Uiso 1 1 calc R . .
C2D C 0.14404(19) 0.0305(2) 0.32178(14) 0.0230(9) Uani 1 1 d . . .
H2D H 0.1073 0.0154 0.3365 0.028 Uiso 1 1 calc R E .
C2A C 0.37055(19) 0.1663(3) 0.32125(15) 0.0279(10) Uani 1 1 d . . .
H2A H 0.3805 0.1192 0.3340 0.033 Uiso 1 1 calc R . .
O3A O 0.48169(17) 0.2752(2) 0.39736(14) 0.0508(10) Uani 1 1 d . . .
C5A C 0.34060(19) 0.3055(3) 0.28449(15) 0.0264(10) Uani 1 1 d . . .
C7C C 0.07758(19) 0.1121(2) 0.26966(15) 0.0264(10) Uani 1 1 d . . .
H7C1 H 0.0765 0.1168 0.2356 0.032 Uiso 1 1 calc R E .
H7C2 H 0.0446 0.0769 0.2780 0.032 Uiso 1 1 calc R . .
C7B C 0.0865(2) 0.3953(2) 0.26923(16) 0.0279(10) Uani 1 1 d . A .
H7B1 H 0.0558 0.4340 0.2766 0.034 Uiso 1 1 calc R . .
H7B2 H 0.0874 0.3906 0.2352 0.034 Uiso 1 1 calc R . .
C3C C 0.0239(2) 0.2574(3) 0.35439(17) 0.0310(10) Uani 1 1 d . . .
C1B C 0.26415(19) 0.4114(2) 0.28637(15) 0.0246(9) Uani 1 1 d . . .
C1C C 0.06653(18) 0.3220(2) 0.29002(15) 0.0240(9) Uani 1 1 d . . .
C3A C 0.39085(19) 0.2301(2) 0.34374(16) 0.0268(10) Uani 1 1 d . . .
C7D C 0.3125(2) 0.1000(2) 0.25752(16) 0.0277(10) Uani 1 1 d . . .
H7D1 H 0.3050 0.1084 0.2240 0.033 Uiso 1 1 calc R E .
H7D2 H 0.3448 0.0613 0.2613 0.033 Uiso 1 1 calc R . .
C6B C 0.2048(2) 0.3926(2) 0.26849(15) 0.0258(10) Uani 1 1 d . B .
C1A C 0.33565(18) 0.1711(2) 0.28006(15) 0.0245(9) Uani 1 1 d . E .
C6C C 0.07755(19) 0.2536(2) 0.26909(15) 0.0248(9) Uani 1 1 d . A .
O7W O 0.20256(16) 0.7379(2) 0.40170(13) 0.0403(9) Uani 1 1 d D . .
H7W1 H 0.221(2) 0.7007(19) 0.394(2) 0.061 Uiso 1 1 d D . .
H7W2 H 0.217(3) 0.773(2) 0.389(2) 0.061 Uiso 1 1 d D . .
O2W O 0.0236(2) 0.5092(2) 0.14931(15) 0.0526(10) Uani 1 1 d D . .
H2W1 H 0.057(2) 0.486(4) 0.151(3) 0.079 Uiso 1 1 d D . .
H2W2 H 0.029(3) 0.549(2) 0.136(2) 0.079 Uiso 1 1 d D . .
O9W O 0.0183(2) -0.0789(3) 0.39493(19) 0.0647(12) Uani 1 1 d D . .
H9W1 H 0.0560(11) -0.082(5) 0.399(3) 0.097 Uiso 1 1 d D . .
H9W2 H 0.006(4) -0.121(2) 0.398(3) 0.097 Uiso 1 1 d D . .
O8W O 0.1827(2) 0.9241(3) 0.50333(15) 0.0683(13) Uani 1 1 d D . .
H8W1 H 0.190(4) 0.957(4) 0.484(2) 0.102 Uiso 1 1 d D . .
H8W2 H 0.213(2) 0.933(4) 0.521(2) 0.102 Uiso 1 1 d D . .
O4W O 0.0491(3) -0.0048(3) 0.17326(18) 0.0766(14) Uani 1 1 d D . .
H4W1 H 0.020(3) -0.011(5) 0.154(3) 0.115 Uiso 1 1 d D . .
H4W2 H 0.068(4) 0.030(4) 0.162(3) 0.115 Uiso 1 1 d D . .
O5W O 0.0000 -0.0649(3) 0.2500 0.0636(17) Uani 1 2 d SD . .
H5W1 H 0.012(4) -0.039(4) 0.2291(19) 0.095 Uiso 1 1 d D . .
O3W O 0.1140(2) 0.1082(4) 0.1394(2) 0.095(2) Uani 1 1 d D . .
H3W1 H 0.104(5) 0.152(2) 0.142(4) 0.142 Uiso 1 1 d D . .
H3W2 H 0.1520(12) 0.108(6) 0.136(3) 0.142 Uiso 1 1 d D . .
O1W O 0.1193(2) 0.4015(3) 0.14310(18) 0.0740(14) Uani 1 1 d D . .
H1W1 H 0.1572(11) 0.397(5) 0.144(3) 0.111 Uiso 1 1 d D . .
H1W2 H 0.100(4) 0.381(5) 0.122(2) 0.111 Uiso 1 1 d D . .
N1Z N 0.39989(18) 0.2146(2) 0.15375(14) 0.0346(10) Uani 1 1 d . . .
H1Z H 0.370(3) 0.219(3) 0.129(2) 0.052 Uiso 1 1 d . . .
C1Z C 0.4272(2) 0.1516(3) 0.16703(17) 0.0381(12) Uani 1 1 d . . .
H1Z1 H 0.4188 0.1071 0.1506 0.046 Uiso 1 1 calc R . .
C2Z C 0.4677(2) 0.1514(3) 0.20474(16) 0.0325(11) Uani 1 1 d . . .
H2Z H 0.4876 0.1068 0.2142 0.039 Uiso 1 1 calc R . .
C3Z C 0.47944(19) 0.2164(2) 0.22902(15) 0.0259(10) Uani 1 1 d . . .
C4Z C 0.4521(2) 0.2818(3) 0.21256(15) 0.0277(10) Uani 1 1 d . . .
H4Z H 0.4612 0.3276 0.2273 0.033 Uiso 1 1 calc R . .
C5Z C 0.4118(2) 0.2791(3) 0.17472(16) 0.0334(11) Uani 1 1 d . . .
H5Z H 0.3925 0.3231 0.1635 0.040 Uiso 1 1 calc R . .
N1X N 0.3120(7) 0.3730(8) 0.4804(7) 0.089(4) Uani 0.50 1 d PU C -1
H1X H 0.2762 0.3511 0.4745 0.107 Uiso 0.50 1 calc PR C -1
C1X C 0.3322(8) 0.3765(10) 0.5245(7) 0.098(4) Uani 0.50 1 d PU C -1
H1X1 H 0.3089 0.3550 0.5483 0.117 Uiso 0.50 1 calc PR C -1
C2X C 0.3898(8) 0.4137(9) 0.5349(6) 0.090(4) Uani 0.50 1 d PU C -1
H2X H 0.4061 0.4159 0.5658 0.108 Uiso 0.50 1 calc PR C -1
C3X C 0.4214(8) 0.4462(9) 0.4992(6) 0.063(3) Uani 0.50 1 d PU C -1
C4X C 0.3958(7) 0.4375(8) 0.4531(6) 0.061(3) Uani 0.50 1 d PU C -1
H4X H 0.4169 0.4584 0.4279 0.074 Uiso 0.50 1 calc PR C -1
C5X C 0.3422(7) 0.4001(9) 0.4449(7) 0.072(3) Uani 0.50 1 d PU C -1
H5X H 0.3264 0.3933 0.4142 0.086 Uiso 0.50 1 calc PR C -1
N2X N 0.5843(7) 0.5682(9) 0.5248(5) 0.068(4) Uani 0.50 1 d PU C -1
H2X1 H 0.6182 0.5943 0.5303 0.081 Uiso 0.50 1 calc PR C -1
C6X C 0.5406(7) 0.5943(7) 0.4944(5) 0.065(3) Uani 0.50 1 d PU C -1
H6X H 0.5462 0.6405 0.4795 0.079 Uiso 0.50 1 calc PR C -1
C7X C 0.4886(7) 0.5537(8) 0.4854(5) 0.056(3) Uani 0.50 1 d PU C -1
H7X H 0.4581 0.5718 0.4638 0.067 Uiso 0.50 1 calc PR C -1
C8X C 0.4789(6) 0.4874(7) 0.5067(4) 0.058(2) Uani 0.50 1 d PU C -1
C9X C 0.5257(7) 0.4613(7) 0.5379(5) 0.056(3) Uani 0.50 1 d PU C -1
H9X H 0.5213 0.4148 0.5526 0.067 Uiso 0.50 1 calc PR C -1
C10X C 0.5770(7) 0.5034(7) 0.5466(5) 0.066(3) Uani 0.50 1 d PU C -1
H10X H 0.6080 0.4868 0.5683 0.080 Uiso 0.50 1 calc PR C -1
O11W O 0.3270(9) 0.3300(12) 0.4792(9) 0.078(6) Uani 0.25 1 d P D -2
O12W O 0.3071(18) 0.3726(14) 0.4416(10) 0.126(13) Uani 0.25 1 d P D -2
O2D O 0.2355(5) -0.0263(5) 0.4229(3) 0.055(2) Uani 0.789(11) 1 d P E 1
O3D O 0.2444(3) -0.1242(3) 0.36594(19) 0.0414(15) Uani 0.789(11) 1 d P E 1
O2D1 O 0.217(2) -0.0052(16) 0.4199(11) 0.086(16) Uani 0.211(11) 1 d PDU E 2
O3D1 O 0.2705(8) -0.0856(16) 0.3845(8) 0.059(8) Uani 0.211(11) 1 d PU E 2
O6W O 0.2950(8) 0.7658(10) 0.3590(6) 0.047(6) Uani 0.211(11) 1 d P E 2
C1E C 0.2112(4) 0.2376(6) 0.3649(3) 0.104(3) Uani 1 1 d D . .
H1E1 H 0.2349 0.1991 0.3815 0.156 Uiso 0.724(10) 1 calc PR F 1
H1E2 H 0.2361 0.2575 0.3400 0.156 Uiso 0.724(10) 1 calc PR F 1
H1E3 H 0.1727 0.2164 0.3518 0.156 Uiso 0.724(10) 1 calc PR F 1
O1E O 0.2135(4) 0.2823(4) 0.4435(3) 0.086(3) Uiso 0.724(10) 1 d P F 1
H1E H 0.2520 0.2761 0.4467 0.129 Uiso 0.724(10) 1 calc PR F 1
C2E C 0.1972(7) 0.2929(8) 0.3948(5) 0.112(5) Uiso 0.724(10) 1 d PD F 1
H2E1 H 0.1519 0.3019 0.3921 0.135 Uiso 0.724(10) 1 calc PR F 1
H2E2 H 0.2181 0.3385 0.3844 0.135 Uiso 0.724(10) 1 calc PR F 1
O1E1 O 0.2598(12) 0.2236(15) 0.4317(8) 0.126(10) Uiso 0.276(10) 1 d PD F 2
H1E4 H 0.2944 0.2154 0.4202 0.189 Uiso 0.276(10) 1 calc PR F 2
C2E1 C 0.208(2) 0.185(2) 0.4024(12) 0.132(15) Uiso 0.276(10) 1 d PD F 2
H2E3 H 0.2195 0.1343 0.3932 0.158 Uiso 0.276(10) 1 calc PR F 2
H2E4 H 0.1675 0.1851 0.4175 0.158 Uiso 0.276(10) 1 calc PR F 2

loop_
_atom_site_aniso_label
_atom_site_aniso_U_11
_atom_site_aniso_U_22
_atom_site_aniso_U_33
_atom_site_aniso_U_23
_atom_site_aniso_U_13
_atom_site_aniso_U_12
N1Y 0.029(3) 0.108(5) 0.030(2) -0.013(3) 0.005(2) -0.010(3)
N2Y 0.036(3) 0.098(4) 0.040(3) 0.006(3) 0.006(2) -0.004(3)
C2Y 0.027(3) 0.095(5) 0.031(3) -0.003(3) -0.001(2) -0.011(3)
C3Y 0.027(3) 0.120(6) 0.018(3) 0.011(3) -0.003(2) -0.012(3)
C6Y 0.033(3) 0.097(6) 0.034(3) -0.004(3) 0.003(2) 0.003(3)
C1Y 0.019(3) 0.112(6) 0.028(3) -0.005(3) -0.002(2) -0.001(3)
C4Y 0.032(3) 0.101(5) 0.037(3) 0.018(3) -0.012(2) -0.024(3)
C7Y 0.023(3) 0.111(6) 0.026(3) 0.003(3) 0.000(2) -0.003(3)
C8Y 0.027(3) 0.103(5) 0.030(3) 0.015(3) 0.001(2) -0.013(3)
C9Y 0.044(4) 0.134(7) 0.043(4) 0.033(4) -0.019(3) -0.029(4)
C5Y 0.031(3) 0.106(6) 0.029(3) 0.008(3) -0.004(2) -0.011(3)
C10Y 0.056(4) 0.116(7) 0.060(4) 0.033(4) -0.008(3) -0.027(4)
S1D 0.0232(6) 0.0348(7) 0.0346(6) 0.0048(5) -0.0024(5) 0.0041(5)
S1A 0.0256(6) 0.0368(7) 0.0346(6) -0.0073(5) -0.0037(5) -0.0004(5)
S1C 0.022(3) 0.023(2) 0.028(3) -0.002(2) 0.0037(19) -0.0029(17)
O3C 0.026(4) 0.028(3) 0.035(3) 0.001(3) 0.002(3) -0.006(2)
O2C 0.026(3) 0.035(4) 0.027(3) 0.000(3) -0.005(3) 0.001(3)
O1C 0.016(4) 0.033(4) 0.027(4) 0.000(3) 0.002(4) 0.006(3)
S1C1 0.037(4) 0.023(2) 0.034(4) 0.002(3) 0.007(3) 0.005(3)
O3C1 0.028(5) 0.068(6) 0.047(5) -0.004(4) 0.011(3) 0.004(4)
O2C1 0.046(6) 0.020(4) 0.035(4) 0.015(3) 0.008(4) 0.011(3)
O1C1 0.078(9) 0.021(5) 0.038(5) 0.000(4) 0.018(7) 0.003(6)
O10W 0.040(5) 0.055(5) 0.035(4) 0.009(4) -0.006(4) 0.002(4)
S1B 0.0249(9) 0.0236(11) 0.0375(11) 0.0000(9) -0.0047(7) 0.0002(7)
O1B 0.037(3) 0.025(2) 0.083(4) -0.015(2) 0.023(2) -0.0054(18)
O2B 0.099(6) 0.040(3) 0.062(4) -0.010(3) -0.061(4) 0.015(4)
S1B1 0.034(5) 0.045(8) 0.041(7) -0.004(6) 0.007(4) 0.004(5)
O1B1 0.006(9) 0.076(19) 0.052(14) -0.023(13) 0.007(9) -0.005(10)
O2B1 0.060(16) 0.044(15) 0.040(13) -0.004(10) -0.003(11) 0.007(11)
O4A 0.0303(18) 0.040(2) 0.0258(16) -0.0005(14) 0.0030(13) -0.0058(14)
O4C 0.0334(18) 0.0265(17) 0.0331(17) 0.0028(13) -0.0051(14) -0.0083(13)
C3D 0.020(2) 0.022(2) 0.031(2) -0.0030(18) -0.0023(18) 0.0014(17)
O3B 0.0323(19) 0.052(2) 0.0356(19) -0.0061(16) 0.0088(15) -0.0018(16)
O4B 0.0294(18) 0.038(2) 0.0318(18) -0.0004(15) -0.0039(14) -0.0002(14)
C5B 0.020(2) 0.020(2) 0.030(2) 0.0112(18) -0.0048(18) -0.0021(16)
O4D 0.0349(19) 0.037(2) 0.0328(18) 0.0023(15) -0.0055(15) 0.0020(15)
O1D 0.038(2) 0.037(2) 0.052(2) 0.0083(17) -0.0087(17) -0.0078(16)
O1A 0.045(2) 0.039(2) 0.043(2) -0.0042(16) -0.0147(16) 0.0047(16)
C4D 0.020(2) 0.020(2) 0.034(2) -0.0083(18) -0.0050(18) 0.0029(17)
C4A 0.018(2) 0.027(2) 0.032(2) -0.0073(18) 0.0100(18) -0.0024(17)
C1D 0.020(2) 0.022(2) 0.027(2) -0.0071(17) -0.0051(17) -0.0028(16)
O2A 0.043(2) 0.080(3) 0.038(2) -0.016(2) 0.0029(17) 0.005(2)
C6D 0.023(2) 0.025(2) 0.025(2) -0.0045(18) -0.0025(18) 0.0006(17)
C5D 0.019(2) 0.024(2) 0.031(2) -0.0115(18) -0.0006(18) -0.0002(17)
C4B 0.023(2) 0.024(2) 0.035(3) 0.0067(19) 0.0009(19) 0.0035(17)
C3B 0.024(2) 0.026(2) 0.037(3) 0.0002(19) 0.0017(19) -0.0019(18)
C2B 0.023(2) 0.029(3) 0.038(3) 0.001(2) -0.003(2) -0.0018(18)
C6A 0.019(2) 0.031(2) 0.025(2) 0.0006(18) 0.0071(17) -0.0010(17)
C2C 0.020(2) 0.018(2) 0.048(3) -0.0036(19) -0.001(2) 0.0009(17)
C4C 0.017(2) 0.018(2) 0.043(3) 0.0050(19) 0.0019(19) -0.0013(16)
C5C 0.015(2) 0.020(2) 0.039(3) -0.0007(18) -0.0088(19) 0.0012(16)
C7A 0.024(2) 0.026(2) 0.033(2) -0.0002(19) 0.0037(19) -0.0065(18)
C2D 0.020(2) 0.023(2) 0.027(2) -0.0070(17) -0.0003(17) 0.0000(17)
C2A 0.019(2) 0.033(3) 0.031(2) -0.0033(19) 0.0047(19) 0.0016(18)
O3A 0.039(2) 0.053(2) 0.059(2) 0.0004(19) -0.0173(18) -0.0152(18)
C5A 0.020(2) 0.032(3) 0.028(2) -0.0027(19) 0.0084(18) -0.0038(18)
C7C 0.023(2) 0.024(2) 0.032(2) -0.0028(18) -0.0046(19) -0.0013(17)
C7B 0.025(2) 0.020(2) 0.038(3) 0.0058(19) -0.0105(19) 0.0030(18)
C3C 0.020(2) 0.025(2) 0.048(3) -0.002(2) 0.005(2) -0.0004(18)
C1B 0.022(2) 0.021(2) 0.030(2) 0.0077(18) 0.0018(18) -0.0011(17)
C1C 0.016(2) 0.021(2) 0.035(2) 0.0046(18) -0.0070(18) 0.0019(16)
C3A 0.018(2) 0.029(2) 0.034(2) -0.0076(19) 0.0016(18) 0.0015(17)
C7D 0.022(2) 0.027(2) 0.034(3) -0.0060(19) 0.0049(19) 0.0012(18)
C6B 0.026(2) 0.024(2) 0.026(2) 0.0100(18) -0.0017(18) -0.0011(18)
C1A 0.014(2) 0.031(3) 0.028(2) -0.0046(18) 0.0082(17) -0.0013(17)
C6C 0.016(2) 0.026(2) 0.032(2) 0.0024(18) -0.0058(18) 0.0005(17)
O7W 0.033(2) 0.041(2) 0.047(2) -0.0152(17) -0.0070(16) 0.0062(16)
O2W 0.059(3) 0.037(2) 0.062(3) 0.0025(19) -0.005(2) -0.0117(19)
O9W 0.048(3) 0.049(3) 0.098(4) 0.010(3) 0.021(3) 0.007(2)
O8W 0.074(3) 0.087(4) 0.043(3) -0.015(2) -0.013(2) 0.002(3)
O4W 0.108(4) 0.058(3) 0.064(3) -0.001(2) 0.011(3) -0.022(3)
O5W 0.114(6) 0.018(3) 0.059(4) 0.000 0.007(4) 0.000
O3W 0.029(2) 0.118(5) 0.136(5) 0.068(4) -0.006(3) -0.009(3)
O1W 0.049(3) 0.093(4) 0.079(3) -0.035(3) -0.009(2) -0.016(3)
N1Z 0.024(2) 0.048(3) 0.032(2) 0.0000(19) 0.0013(17) -0.0087(18)
C1Z 0.037(3) 0.037(3) 0.041(3) -0.002(2) 0.004(2) -0.012(2)
C2Z 0.031(3) 0.026(2) 0.041(3) -0.001(2) 0.002(2) -0.0064(19)
C3Z 0.016(2) 0.027(2) 0.034(2) 0.0010(19) 0.0063(18) -0.0041(17)
C4Z 0.023(2) 0.029(2) 0.032(2) 0.0008(19) 0.0026(19) 0.0017(18)
C5Z 0.023(2) 0.043(3) 0.035(3) 0.011(2) 0.009(2) 0.007(2)
N1X 0.076(7) 0.051(7) 0.142(9) 0.050(8) 0.030(6) 0.035(5)
C1X 0.086(8) 0.079(9) 0.131(8) 0.063(9) 0.043(8) 0.034(6)
C2X 0.093(8) 0.076(9) 0.104(7) 0.058(7) 0.031(6) 0.034(6)
C3X 0.069(6) 0.043(6) 0.078(7) 0.019(6) 0.024(5) 0.033(4)
C4X 0.065(7) 0.040(7) 0.081(6) 0.003(6) 0.022(5) 0.028(5)
C5X 0.050(6) 0.060(8) 0.106(8) 0.012(6) 0.024(5) 0.033(5)
N2X 0.075(7) 0.050(7) 0.078(9) 0.023(7) -0.005(6) 0.011(5)
C6X 0.081(8) 0.043(6) 0.072(8) 0.020(5) -0.003(6) 0.017(5)
C7X 0.079(7) 0.042(6) 0.046(7) 0.016(6) -0.002(6) 0.018(5)
C8X 0.081(6) 0.041(5) 0.053(7) 0.019(5) 0.013(5) 0.025(4)
C9X 0.085(7) 0.025(5) 0.057(8) 0.017(5) 0.012(6) 0.029(4)
C10X 0.092(7) 0.043(6) 0.064(7) 0.014(5) -0.003(6) 0.024(5)
O11W 0.042(11) 0.060(13) 0.13(2) -0.033(13) 0.010(11) -0.001(9)
O12W 0.24(4) 0.060(16) 0.078(17) 0.018(13) -0.08(2) -0.034(19)
O2D 0.068(5) 0.051(5) 0.043(4) 0.017(4) -0.034(3) -0.020(4)
O3D 0.036(3) 0.029(3) 0.060(3) 0.013(2) 0.011(2) 0.009(2)
O2D1 0.12(3) 0.06(2) 0.075(18) 0.063(16) -0.049(18) -0.06(2)
O3D1 0.016(9) 0.083(19) 0.079(15) 0.048(14) -0.003(9) 0.018(10)
O6W 0.045(11) 0.039(11) 0.058(12) 0.000(8) -0.002(8) 0.007(8)
C1E 0.084(6) 0.123(8) 0.106(7) -0.008(6) 0.031(5) -0.021(6)

loop_
_atom_type_symbol
_atom_type_description
_atom_type_scat_dispersion_real
_atom_type_scat_dispersion_imag
_atom_type_scat_source
C C 0.0033 0.0016 'International Tables Vol C Tables 4.2.6.8 and 6.1.1.4'
H H 0.0000 0.0000 'International Tables Vol C Tables 4.2.6.8 and 6.1.1.4'
O O 0.0106 0.0060 'International Tables Vol C Tables 4.2.6.8 and 6.1.1.4'
S S 0.1246 0.1234 'International Tables Vol C Tables 4.2.6.8 and 6.1.1.4'
N N 0.0061 0.0033 'International Tables Vol C Tables 4.2.6.8 and 6.1.1.4'

loop_
_geom_angle_atom_site_label_1
_geom_angle_atom_site_label_2
_geom_angle_atom_site_label_3
_geom_angle
_geom_angle_site_symmetry_3
C1Y N1Y C5Y 119.6(6) .
C1Y N1Y H1Y1 122(5) .
C5Y N1Y H1Y1 118(5) .
C10Y N2Y C6Y 121.5(7) .
C10Y N2Y H2Y1 119.3 .
C6Y N2Y H2Y1 119.3 .
C1Y C2Y C3Y 118.6(6) .
C1Y C2Y H2Y 120.7 .
C3Y C2Y H2Y 120.7 .
C4Y C3Y C2Y 118.6(7) .
C4Y C3Y C8Y 121.2(5) .
C2Y C3Y C8Y 120.2(6) .
N2Y C6Y C7Y 119.7(6) .
N2Y C6Y H6Y 120.1 .
C7Y C6Y H6Y 120.1 .
N1Y C1Y C2Y 122.0(5) .
N1Y C1Y H1Y 119.0 .
C2Y C1Y H1Y 119.0 .
C5Y C4Y C3Y 120.5(5) .
C5Y C4Y H4Y 119.7 .
C3Y C4Y H4Y 119.7 .
C6Y C7Y C8Y 121.0(6) .
C6Y C7Y H7Y 119.5 .
C8Y C7Y H7Y 119.5 .
C7Y C8Y C9Y 115.8(7) .
C7Y C8Y C3Y 121.0(6) .
C9Y C8Y C3Y 123.1(6) .
C10Y C9Y C8Y 121.5(6) .
C10Y C9Y H9Y 119.3 .
C8Y C9Y H9Y 119.3 .
N1Y C5Y C4Y 120.5(6) .
N1Y C5Y H5Y 119.7 .
C4Y C5Y H5Y 119.7 .
N2Y C10Y C9Y 120.4(7) .
N2Y C10Y H10Y 119.8 .
C9Y C10Y H10Y 119.8 .
O3D1 S1D O2D 74.2(13) .
O3D1 S1D O1D 139.4(11) .
O2D S1D O1D 113.4(5) .
O3D1 S1D O2D1 94(2) .
O2D S1D O2D1 21.9(16) .
O1D S1D O2D1 104(2) .
O3D1 S1D O3D 41.5(12) .
O2D S1D O3D 112.4(4) .
O1D S1D O3D 106.6(3) .
O2D1 S1D O3D 134.0(17) .
O3D1 S1D C3D 105.6(8) .
O2D S1D C3D 109.8(5) .
O1D S1D C3D 108.3(2) .
O2D1 S1D C3D 96.0(14) .
O3D S1D C3D 106.0(2) .
O3A S1A O2A 113.0(2) .
O3A S1A O1A 112.1(2) .
O2A S1A O1A 111.9(2) .
O3A S1A C3A 107.0(2) .
O2A S1A C3A 105.4(2) .
O1A S1A C3A 106.9(2) .
O3C S1C O1C 114.4(7) .
O3C S1C O2C 110.8(6) .
O1C S1C O2C 111.1(7) .
O3C S1C C3C 106.4(5) .
O1C S1C C3C 104.6(6) .
O2C S1C C3C 109.1(6) .
S1C O2C H10 156(10) .
O3C1 S1C1 O2C1 111.6(9) .
O3C1 S1C1 O1C1 111.6(10) .
O2C1 S1C1 O1C1 113.3(8) .
O3C1 S1C1 C3C 110.8(6) .
O2C1 S1C1 C3C 103.4(7) .
O1C1 S1C1 C3C 105.7(8) .
H10W O10W H10 116(10) .
O3B S1B O2B 113.1(4) .
O3B S1B O1B 111.3(3) .
O2B S1B O1B 111.4(4) .
O3B S1B C3B 108.2(2) .
O2B S1B C3B 105.6(3) .
O1B S1B C3B 106.9(3) .
O2B1 S1B1 O1B1 119(2) .
O2B1 S1B1 O3B 112.8(11) .
O1B1 S1B1 O3B 111.4(17) .
O2B1 S1B1 C3B 115.8(12) .
O1B1 S1B1 C3B 100.5(11) .
O3B S1B1 C3B 94.0(8) .
C6A O4A H4A 109.5 .
C6C O4C H4C 109.5 .
C2D C3D C4D 120.4(4) .
C2D C3D S1D 121.1(3) .
C4D C3D S1D 118.5(3) .
S1B O3B S1B1 27.9(5) .
C6B O4B H4B 109.5 .
C6B C5B C4B 118.7(4) .
C6B C5B C7B 121.8(4) .
C4B C5B C7B 119.5(4) .
C6D O4D H4D 109.5 .
C3D C4D C5D 120.3(4) .
C3D C4D H4D1 119.8 .
C5D C4D H4D1 119.8 .
C3A C4A C5A 120.6(4) .
C3A C4A H4A1 119.7 .
C5A C4A H4A1 119.7 .
C2D C1D C6D 118.3(4) .
C2D C1D C7C 120.1(4) .
C6D C1D C7C 121.7(4) .
O4D C6D C1D 120.0(4) .
O4D C6D C5D 117.5(4) .
C1D C6D C5D 122.4(4) .
C4D C5D C6D 118.1(4) .
C4D C5D C7D 120.1(4) .
C6D C5D C7D 121.7(4) .
C5B C4B C3B 120.0(4) .
C5B C4B H4B1 120.0 .
C3B C4B H4B1 120.0 .
C2B C3B C4B 120.5(4) .
C2B C3B S1B 119.2(3) .
C4B C3B S1B 120.2(4) .
C2B C3B S1B1 118.7(5) .
C4B C3B S1B1 116.4(5) .
S1B C3B S1B1 24.2(5) .
C1B C2B C3B 120.7(4) .
C1B C2B H2B 119.6 .
C3B C2B H2B 119.6 .
O4A C6A C1A 119.4(4) .
O4A C6A C5A 118.7(4) .
C1A C6A C5A 121.9(4) .
C3C C2C C1C 120.7(4) .
C3C C2C H2C 119.7 .
C1C C2C H2C 119.7 .
C5C C4C C3C 120.1(4) .
C5C C4C H4C1 119.9 .
C3C C4C H4C1 119.9 .
C6C C5C C4C 118.4(4) .
C6C C5C C7C 122.9(4) .
C4C C5C C7C 118.6(4) .
C5A C7A C1B 112.5(4) .
C5A C7A H7A1 109.1 .
C1B C7A H7A1 109.1 .
C5A C7A H7A2 109.1 .
C1B C7A H7A2 109.1 .
H7A1 C7A H7A2 107.8 .
C3D C2D C1D 120.4(4) .
C3D C2D H2D 119.8 .
C1D C2D H2D 119.8 .
C3A C2A C1A 120.2(4) .
C3A C2A H2A 119.9 .
C1A C2A H2A 119.9 .
C6A C5A C4A 118.1(4) .
C6A C5A C7A 121.8(4) .
C4A C5A C7A 120.1(4) .
C5C C7C C1D 113.8(3) .
C5C C7C H7C1 108.8 .
C1D C7C H7C1 108.8 .
C5C C7C H7C2 108.8 .
C1D C7C H7C2 108.8 .
H7C1 C7C H7C2 107.7 .
C1C C7B C5B 110.8(3) .
C1C C7B H7B1 109.5 .
C5B C7B H7B1 109.5 .
C1C C7B H7B2 109.5 .
C5B C7B H7B2 109.5 .
H7B1 C7B H7B2 108.1 .
C2C C3C C4C 120.5(4) .
C2C C3C S1C1 119.0(5) .
C4C C3C S1C1 119.9(5) .
C2C C3C S1C 119.8(5) .
C4C C3C S1C 119.4(5) .
S1C1 C3C S1C 13.1(4) .
C2B C1B C6B 117.8(4) .
C2B C1B C7A 120.2(4) .
C6B C1B C7A 122.0(4) .
C2C C1C C6C 118.3(4) .
C2C C1C C7B 118.6(4) .
C6C C1C C7B 123.0(4) .
C4A C3A C2A 120.4(4) .
C4A C3A S1A 120.5(3) .
C2A C3A S1A 119.0(4) .
C5D C7D C1A 110.9(3) .
C5D C7D H7D1 109.5 .
C1A C7D H7D1 109.5 .
C5D C7D H7D2 109.5 .
C1A C7D H7D2 109.5 .
H7D1 C7D H7D2 108.0 .
O4B C6B C5B 118.4(4) .
O4B C6B C1B 119.3(4) .
C5B C6B C1B 122.2(4) .
C6A C1A C2A 118.9(4) .
C6A C1A C7D 122.7(4) .
C2A C1A C7D 118.4(4) .
O4C C6C C5C 119.2(4) .
O4C C6C C1C 118.9(4) .
C5C C6C C1C 121.9(4) .
H7W1 O7W H7W2 108(4) .
H2W1 O2W H2W2 109(7) .
H9W1 O9W H9W2 104(8) .
H8W1 O8W H8W2 97(4) .
H4W1 O4W H4W2 102(9) .
H3W1 O3W H3W2 107(10) .
H1W1 O1W H1W2 118(9) .
C1Z N1Z C5Z 122.6(4) .
C1Z N1Z H1Z 125(4) .
C5Z N1Z H1Z 112(4) .
N1Z C1Z C2Z 119.6(5) .
N1Z C1Z H1Z1 120.2 .
C2Z C1Z H1Z1 120.2 .
C1Z C2Z C3Z 120.0(5) .
C1Z C2Z H2Z 120.0 .
C3Z C2Z H2Z 120.0 .
C2Z C3Z C4Z 118.4(4) .
C2Z C3Z C3Z 120.7(3) 2_655
C4Z C3Z C3Z 120.9(3) 2_655
C5Z C4Z C3Z 119.3(4) .
C5Z C4Z H4Z 120.3 .
C3Z C4Z H4Z 120.3 .
N1Z C5Z C4Z 120.0(4) .
N1Z C5Z H5Z 120.0 .
C4Z C5Z H5Z 120.0 .
C5X N1X C1X 124.7(19) .
C5X N1X H1X 117.7 .
C1X N1X H1X 117.7 .
N1X C1X C2X 118.6(15) .
N1X C1X H1X1 120.7 .
C2X C1X H1X1 120.7 .
C3X C2X C1X 118.7(18) .
C3X C2X H2X 120.6 .
C1X C2X H2X 120.6 .
C2X C3X C4X 117.7(18) .
C2X C3X C8X 122.7(17) .
C4X C3X C8X 119.6(15) .
C5X C4X C3X 121.2(17) .
C5X C4X H4X 119.4 .
C3X C4X H4X 119.4 .
N1X C5X C4X 119(2) .
N1X C5X H5X 120.5 .
C4X C5X H5X 120.5 .
C10X N2X C6X 121.4(15) .
C10X N2X H2X1 119.3 .
C6X N2X H2X1 119.3 .
C7X C6X N2X 119.3(13) .
C7X C6X H6X 120.3 .
N2X C6X H6X 120.3 .
C6X C7X C8X 121.6(14) .
C6X C7X H7X 119.2 .
C8X C7X H7X 119.2 .
C7X C8X C9X 117.7(14) .
C7X C8X C3X 121.6(14) .
C9X C8X C3X 120.7(12) .
C10X C9X C8X 119.5(12) .
C10X C9X H9X 120.3 .
C8X C9X H9X 120.3 .
N2X C10X C9X 120.4(13) .
N2X C10X H10X 119.8 .
C9X C10X H10X 119.8 .
C2E C1E C2E1 89(2) .
C2E C1E H1E1 109.5 .
C2E1 C1E H1E1 36.8 .
C2E C1E H1E2 109.5 .
C2E1 C1E H1E2 146.3 .
H1E1 C1E H1E2 109.5 .
C2E C1E H1E3 109.5 .
C2E1 C1E H1E3 88.8 .
H1E1 C1E H1E3 109.5 .
H1E2 C1E H1E3 109.5 .
C2E O1E H1E 109.5 .
C1E C2E O1E 117.8(12) .
C1E C2E H2E1 107.9 .
O1E C2E H2E1 107.9 .
C1E C2E H2E2 107.9 .
O1E C2E H2E2 107.9 .
H2E1 C2E H2E2 107.2 .
C2E1 O1E1 H1E4 109.5 .
C1E C2E1 O1E1 94(2) .
C1E C2E1 H2E3 112.9 .
O1E1 C2E1 H2E3 112.9 .
C1E C2E1 H2E4 112.9 .
O1E1 C2E1 H2E4 112.9 .
H2E3 C2E1 H2E4 110.4 .

loop_
_geom_bond_atom_site_label_1
_geom_bond_atom_site_label_2
_geom_bond_distance
_geom_bond_site_symmetry_2
N1Y C1Y 1.348(8) .
N1Y C5Y 1.357(7) .
N1Y H1Y1 0.84(7) .
N2Y C10Y 1.329(8) .
N2Y C6Y 1.336(8) .
N2Y H2Y1 0.8800 .
C2Y C1Y 1.370(9) .
C2Y C3Y 1.395(7) .
C2Y H2Y 0.9500 .
C3Y C4Y 1.386(9) .
C3Y C8Y 1.469(10) .
C6Y C7Y 1.369(9) .
C6Y H6Y 0.9500 .
C1Y H1Y 0.9500 .
C4Y C5Y 1.361(9) .
C4Y H4Y 0.9500 .
C7Y C8Y 1.389(8) .
C7Y H7Y 0.9500 .
C8Y C9Y 1.404(9) .
C9Y C10Y 1.339(11) .
C9Y H9Y 0.9500 .
C5Y H5Y 0.9500 .
C10Y H10Y 0.9500 .
S1D O3D1 1.434(16) .
S1D O2D 1.440(7) .
S1D O1D 1.443(4) .
S1D O2D1 1.48(2) .
S1D O3D 1.488(5) .
S1D C3D 1.765(4) .
S1A O3A 1.445(4) .
S1A O2A 1.446(4) .
S1A O1A 1.460(4) .
S1A C3A 1.771(5) .
S1C O3C 1.456(11) .
S1C O1C 1.456(13) .
S1C O2C 1.464(8) .
S1C C3C 1.871(9) .
O2C H10 0.6(2) .
S1C1 O3C1 1.454(13) .
S1C1 O2C1 1.455(10) .
S1C1 O1C1 1.458(16) .
S1C1 C3C 1.671(12) .
O10W H10W 0.89(15) .
O10W H10 1.0(2) .
S1B O3B 1.415(4) .
S1B O2B 1.449(6) .
S1B O1B 1.467(5) .
S1B C3B 1.769(5) .
S1B1 O2B1 1.44(3) .
S1B1 O1B1 1.49(3) .
S1B1 O3B 1.650(15) .
S1B1 C3B 1.880(12) .
O4A C6A 1.378(5) .
O4A H4A 0.8400 .
O4C C6C 1.372(5) .
O4C H4C 0.8400 .
C3D C2D 1.392(6) .
C3D C4D 1.394(6) .
O4B C6B 1.362(5) .
O4B H4B 0.8400 .
C5B C6B 1.388(6) .
C5B C4B 1.390(6) .
C5B C7B 1.528(6) .
O4D C6D 1.371(5) .
O4D H4D 0.8400 .
C4D C5D 1.395(6) .
C4D H4D1 0.9500 .
C4A C3A 1.385(6) .
C4A C5A 1.402(6) .
C4A H4A1 0.9500 .
C1D C2D 1.391(6) .
C1D C6D 1.395(6) .
C1D C7C 1.522(6) .
C6D C5D 1.397(6) .
C5D C7D 1.510(6) .
C4B C3B 1.394(6) .
C4B H4B1 0.9500 .
C3B C2B 1.389(6) .
C2B C1B 1.387(6) .
C2B H2B 0.9500 .
C6A C1A 1.392(6) .
C6A C5A 1.396(6) .
C2C C3C 1.380(6) .
C2C C1C 1.388(7) .
C2C H2C 0.9500 .
C4C C5C 1.394(6) .
C4C C3C 1.398(6) .
C4C H4C1 0.9500 .
C5C C6C 1.392(6) .
C5C C7C 1.521(6) .
C7A C5A 1.516(6) .
C7A C1B 1.524(6) .
C7A H7A1 0.9900 .
C7A H7A2 0.9900 .
C2D H2D 0.9500 .
C2A C3A 1.390(6) .
C2A C1A 1.393(6) .
C2A H2A 0.9500 .
C7C H7C1 0.9900 .
C7C H7C2 0.9900 .
C7B C1C 1.522(6) .
C7B H7B1 0.9900 .
C7B H7B2 0.9900 .
C1B C6B 1.406(6) .
C1C C6C 1.402(6) .
C7D C1A 1.520(6) .
C7D H7D1 0.9900 .
C7D H7D2 0.9900 .
O7W H7W1 0.82(2) .
O7W H7W2 0.82(2) .
O2W H2W1 0.82(2) .
O2W H2W2 0.83(2) .
O9W H9W1 0.82(2) .
O9W H9W2 0.82(2) .
O8W H8W1 0.83(2) .
O8W H8W2 0.83(2) .
O4W H4W1 0.84(2) .
O4W H4W2 0.82(2) .
O5W H5W1 0.82(2) .
O3W H3W1 0.82(2) .
O3W H3W2 0.83(2) .
O1W H1W1 0.82(2) .
O1W H1W2 0.81(2) .
N1Z C1Z 1.334(7) .
N1Z C5Z 1.338(7) .
N1Z H1Z 0.96(6) .
C1Z C2Z 1.376(7) .
C1Z H1Z1 0.9500 .
C2Z C3Z 1.390(6) .
C2Z H2Z 0.9500 .
C3Z C4Z 1.399(6) .
C3Z C3Z 1.482(9) 2_655
C4Z C5Z 1.378(6) .
C4Z H4Z 0.9500 .
C5Z H5Z 0.9500 .
N1X C5X 1.32(2) .
N1X C1X 1.34(3) .
N1X H1X 0.8800 .
C1X C2X 1.44(3) .
C1X H1X1 0.9500 .
C2X C3X 1.38(2) .
C2X H2X 0.9500 .
C3X C4X 1.44(2) .
C3X C8X 1.46(2) .
C4X C5X 1.35(2) .
C4X H4X 0.9500 .
C5X H5X 0.9500 .
N2X C10X 1.345(19) .
N2X C6X 1.354(18) .
N2X H2X1 0.8800 .
C6X C7X 1.36(2) .
C6X H6X 0.9500 .
C7X C8X 1.366(19) .
C7X H7X 0.9500 .
C8X C9X 1.414(19) .
C9X C10X 1.36(2) .
C9X H9X 0.9500 .
C10X H10X 0.9500 .
O11W O12W 1.39(3) .
C1E C2E 1.363(13) .
C1E C2E1 1.446(19) .
C1E H1E1 0.9800 .
C1E H1E2 0.9800 .
C1E H1E3 0.9800 .
O1E C2E 1.456(15) .
O1E H1E 0.8400 .
C2E H2E1 0.9900 .
C2E H2E2 0.9900 .
O1E1 C2E1 1.54(4) .
O1E1 H1E4 0.8400 .
C2E1 H2E3 0.9900 .
C2E1 H2E4 0.9900 .

loop_
_geom_hbond_atom_site_label_D
_geom_hbond_atom_site_label_H
_geom_hbond_atom_site_label_A
_geom_hbond_distance_DH
_geom_hbond_distance_HA
_geom_hbond_distance_DA
_geom_hbond_angle_DHA
_geom_hbond_site_symmetry_A
N1Y H1Y1 O8W 0.84(7) 1.77(7) 2.604(8) 171(7) .
N2Y H2Y1 O2C 0.88 2.09 2.937(9) 162.2 .
O10W H10W O2A 0.89(15) 1.65(15) 2.542(9) 177(14) 7_556
O10W H10 O2C1 1.0(2) 1.8(2) 2.729(12) 162(15) .
O4A H4A O4D 0.84 1.86 2.696(5) 173.2 .
O4C H4C O4B 0.84 1.91 2.749(4) 173.4 .
O4B H4B O4A 0.84 1.86 2.680(5) 166.6 .
O4D H4D O4C 0.84 1.96 2.714(5) 148.1 .
O7W H7W1 O1B 0.82(2) 1.94(2) 2.755(5) 177(6) .
O7W H7W2 O3D 0.82(2) 2.05(2) 2.857(6) 167(6) 1_565
O2W H2W1 O1W 0.82(2) 2.06(3) 2.845(7) 160(7) .
O2W H2W2 O1A 0.83(2) 2.09(2) 2.916(5) 178(8) 4
O9W H9W1 O1D 0.82(2) 1.96(3) 2.755(6) 165(8) .
O8W H8W1 O2D 0.83(2) 2.07(6) 2.769(13) 141(8) 1_565
O8W H8W1 O2D1 0.83(2) 2.08(6) 2.85(4) 154(9) 1_565
O8W H8W2 O2B 0.83(2) 1.96(5) 2.703(7) 148(8) 7_566
O8W H8W2 O1B1 0.83(2) 2.09(6) 2.71(2) 131(7) 7_566
O4W H4W1 O9W 0.84(2) 2.02(6) 2.761(7) 147(9) 2
O4W H4W2 O3W 0.82(2) 1.86(2) 2.679(7) 177(10) .
O5W H5W1 O4W 0.82(2) 1.92(3) 2.716(6) 163(8) .
O3W H3W1 O3C1 0.82(2) 1.94(7) 2.658(10) 145(11) 2
O3W H3W2 O1B 0.83(2) 1.93(2) 2.754(6) 177(11) 4_545
O3W H3W2 O1B1 0.83(2) 2.20(7) 2.87(2) 139(10) 4_545
O1W H1W1 O3D1 0.82(2) 1.82(6) 2.537(18) 146(9) 4
O1W H1W1 O3D 0.82(2) 2.18(3) 2.989(7) 169(9) 4
O1W H1W2 O1C 0.81(2) 1.90(3) 2.704(9) 168(9) 2
O1W H1W2 O1C1 0.81(2) 2.36(4) 3.126(13) 158(8) 2
N1Z H1Z O7W 0.96(6) 1.80(6) 2.721(5) 161(5) 4_545
N1X H1X O1E 0.88 2.03 2.86(2) 158.7 .
O1E H1E N1X 0.84 2.37 2.86(2) 118.1 .
O1E1 H1E4 O2A 0.84 2.04 2.73(3) 140.0 .

loop_
_geom_torsion_atom_site_label_1
_geom_torsion_atom_site_label_2
_geom_torsion_atom_site_label_3
_geom_torsion_atom_site_label_4
_geom_torsion
_geom_torsion_site_symmetry_1
_geom_torsion_site_symmetry_4
C1Y C2Y C3Y C4Y -0.2(8) . .
C1Y C2Y C3Y C8Y 178.4(5) . .
C10Y N2Y C6Y C7Y 2.5(8) . .
C5Y N1Y C1Y C2Y 0.9(8) . .
C3Y C2Y C1Y N1Y -0.5(8) . .
C2Y C3Y C4Y C5Y 0.4(9) . .
C8Y C3Y C4Y C5Y -178.1(5) . .
N2Y C6Y C7Y C8Y 0.2(8) . .
C6Y C7Y C8Y C9Y -1.3(8) . .
C6Y C7Y C8Y C3Y 174.8(5) . .
C4Y C3Y C8Y C7Y 15.1(8) . .
C2Y C3Y C8Y C7Y -163.4(5) . .
C4Y C3Y C8Y C9Y -169.1(6) . .
C2Y C3Y C8Y C9Y 12.4(9) . .
C7Y C8Y C9Y C10Y -0.2(10) . .
C3Y C8Y C9Y C10Y -176.3(6) . .
C1Y N1Y C5Y C4Y -0.6(8) . .
C3Y C4Y C5Y N1Y -0.1(9) . .
C6Y N2Y C10Y C9Y -4.0(10) . .
C8Y C9Y C10Y N2Y 2.9(11) . .
O3D1 S1D C3D C2D 172.0(15) . .
O2D S1D C3D C2D -109.5(6) . .
O1D S1D C3D C2D 14.8(4) . .
O2D1 S1D C3D C2D -92(2) . .
O3D S1D C3D C2D 128.8(4) . .
O3D1 S1D C3D C4D -7.7(15) . .
O2D S1D C3D C4D 70.8(6) . .
O1D S1D C3D C4D -164.9(3) . .
O2D1 S1D C3D C4D 88(2) . .
O3D S1D C3D C4D -50.9(4) . .
O2B S1B O3B S1B1 -29.8(8) . .
O1B S1B O3B S1B1 -156.0(9) . .
C3B S1B O3B S1B1 86.8(8) . .
O2B1 S1B1 O3B S1B 176.4(17) . .
O1B1 S1B1 O3B S1B 39.5(12) . .
C3B S1B1 O3B S1B -63.4(8) . .
C2D C3D C4D C5D 0.0(6) . .
S1D C3D C4D C5D 179.7(3) . .
C2D C1D C6D O4D 178.8(4) . .
C7C C1D C6D O4D -2.3(6) . .
C2D C1D C6D C5D -0.1(6) . .
C7C C1D C6D C5D 178.8(4) . .
C3D C4D C5D C6D 0.0(6) . .
C3D C4D C5D C7D 177.0(4) . .
O4D C6D C5D C4D -178.9(4) . .
C1D C6D C5D C4D 0.0(6) . .
O4D C6D C5D C7D 4.1(6) . .
C1D C6D C5D C7D -177.0(4) . .
C6B C5B C4B C3B 1.5(6) . .
C7B C5B C4B C3B -179.9(4) . .
C5B C4B C3B C2B -1.8(7) . .
C5B C4B C3B S1B 174.9(3) . .
C5B C4B C3B S1B1 -157.9(8) . .
O3B S1B C3B C2B 172.3(4) . .
O2B S1B C3B C2B -66.4(6) . .
O1B S1B C3B C2B 52.3(5) . .
O3B S1B C3B C4B -4.4(5) . .
O2B S1B C3B C4B 116.9(5) . .
O1B S1B C3B C4B -124.4(4) . .
O3B S1B C3B S1B1 -92.0(9) . .
O2B S1B C3B S1B1 29.3(8) . .
O1B S1B C3B S1B1 148.0(8) . .
O2B1 S1B1 C3B C2B -89.6(13) . .
O1B1 S1B1 C3B C2B 40.0(18) . .
O3B S1B1 C3B C2B 152.7(5) . .
O2B1 S1B1 C3B C4B 67.0(14) . .
O1B1 S1B1 C3B C4B -163.5(14) . .
O3B S1B1 C3B C4B -50.8(10) . .
O2B1 S1B1 C3B S1B 172.5(17) . .
O1B1 S1B1 C3B S1B -58.0(15) . .
O3B S1B1 C3B S1B 54.7(9) . .
C4B C3B C2B C1B 0.2(7) . .
S1B C3B C2B C1B -176.5(4) . .
S1B1 C3B C2B C1B 155.8(8) . .
C3C C4C C5C C6C 0.1(6) . .
C3C C4C C5C C7C 178.6(4) . .
C4D C3D C2D C1D -0.1(6) . .
S1D C3D C2D C1D -179.8(3) . .
C6D C1D C2D C3D 0.1(6) . .
C7C C1D C2D C3D -178.8(4) . .
O4A C6A C5A C4A -177.5(4) . .
C1A C6A C5A C4A -0.6(6) . .
O4A C6A C5A C7A 4.3(6) . .
C1A C6A C5A C7A -178.9(4) . .
C3A C4A C5A C6A 0.1(6) . .
C3A C4A C5A C7A 178.4(4) . .
C1B C7A C5A C6A 92.2(5) . .
C1B C7A C5A C4A -86.0(5) . .
C6C C5C C7C C1D 92.5(5) . .
C4C C5C C7C C1D -85.9(5) . .
C2D C1D C7C C5C 96.1(5) . .
C6D C1D C7C C5C -82.8(5) . .
C6B C5B C7B C1C 85.4(5) . .
C4B C5B C7B C1C -93.1(5) . .
C1C C2C C3C C4C -0.1(7) . .
C1C C2C C3C S1C1 -171.4(5) . .
C1C C2C C3C S1C 173.5(4) . .
C5C C4C C3C C2C -0.7(7) . .
C5C C4C C3C S1C1 170.5(4) . .
C5C C4C C3C S1C -174.4(4) . .
O3C1 S1C1 C3C C2C 101.3(8) . .
O2C1 S1C1 C3C C2C -139.0(6) . .
O1C1 S1C1 C3C C2C -19.8(9) . .
O3C1 S1C1 C3C C4C -70.0(9) . .
O2C1 S1C1 C3C C4C 49.7(8) . .
O1C1 S1C1 C3C C4C 168.9(7) . .
O3C1 S1C1 C3C S1C -162(4) . .
O2C1 S1C1 C3C S1C -42(3) . .
O1C1 S1C1 C3C S1C 77(3) . .
O3C S1C C3C C2C 157.2(5) . .
O1C S1C C3C C2C 35.7(7) . .
O2C S1C C3C C2C -83.2(7) . .
O3C S1C C3C C4C -29.1(7) . .
O1C S1C C3C C4C -150.6(6) . .
O2C S1C C3C C4C 90.5(7) . .
O3C S1C C3C S1C1 67(3) . .
O1C S1C C3C S1C1 -55(3) . .
O2C S1C C3C S1C1 -174(3) . .
C3B C2B C1B C6B 1.6(7) . .
C3B C2B C1B C7A -178.1(4) . .
C5A C7A C1B C2B 95.5(5) . .
C5A C7A C1B C6B -84.2(5) . .
C3C C2C C1C C6C 1.5(6) . .
C3C C2C C1C C7B -175.5(4) . .
C5B C7B C1C C2C 84.3(5) . .
C5B C7B C1C C6C -92.6(5) . .
C5A C4A C3A C2A -0.1(6) . .
C5A C4A C3A S1A -176.2(3) . .
C1A C2A C3A C4A 0.6(6) . .
C1A C2A C3A S1A 176.8(3) . .
O3A S1A C3A C4A -44.5(4) . .
O2A S1A C3A C4A 75.9(4) . .
O1A S1A C3A C4A -164.8(3) . .
O3A S1A C3A C2A 139.3(4) . .
O2A S1A C3A C2A -100.2(4) . .
O1A S1A C3A C2A 19.0(4) . .
C4D C5D C7D C1A -92.8(5) . .
C6D C5D C7D C1A 84.2(5) . .
C4B C5B C6B O4B -178.2(4) . .
C7B C5B C6B O4B 3.3(6) . .
C4B C5B C6B C1B 0.4(6) . .
C7B C5B C6B C1B -178.1(4) . .
C2B C1B C6B O4B 176.6(4) . .
C7A C1B C6B O4B -3.7(6) . .
C2B C1B C6B C5B -2.0(6) . .
C7A C1B C6B C5B 177.7(4) . .
O4A C6A C1A C2A 178.0(4) . .
C5A C6A C1A C2A 1.1(6) . .
O4A C6A C1A C7D -5.4(6) . .
C5A C6A C1A C7D 177.8(4) . .
C3A C2A C1A C6A -1.1(6) . .
C3A C2A C1A C7D -177.9(4) . .
C5D C7D C1A C6A -93.7(5) . .
C5D C7D C1A C2A 83.0(5) . .
C4C C5C C6C O4C -177.0(4) . .
C7C C5C C6C O4C 4.6(6) . .
C4C C5C C6C C1C 1.4(6) . .
C7C C5C C6C C1C -177.1(4) . .
C2C C1C C6C O4C 176.2(4) . .
C7B C1C C6C O4C -7.0(6) . .
C2C C1C C6C C5C -2.2(6) . .
C7B C1C C6C C5C 174.7(4) . .
C5Z N1Z C1Z C2Z 2.4(7) . .
N1Z C1Z C2Z C3Z 0.6(7) . .
C1Z C2Z C3Z C4Z -3.6(7) . .
C1Z C2Z C3Z C3Z 177.1(5) . 2_655
C2Z C3Z C4Z C5Z 3.8(6) . .
C3Z C3Z C4Z C5Z -176.9(5) 2_655 .
C1Z N1Z C5Z C4Z -2.2(7) . .
C3Z C4Z C5Z N1Z -0.9(7) . .
C5X N1X C1X C2X 2(2) . .
N1X C1X C2X C3X 2(2) . .
C1X C2X C3X C4X -3(2) . .
C1X C2X C3X C8X 177.7(14) . .
C2X C3X C4X C5X 1(2) . .
C8X C3X C4X C5X -179.5(13) . .
C1X N1X C5X C4X -3(2) . .
C3X C4X C5X N1X 2(2) . .
C10X N2X C6X C7X -1(3) . .
N2X C6X C7X C8X 1(2) . .
C6X C7X C8X C9X -1(2) . .
C6X C7X C8X C3X 176.0(14) . .
C2X C3X C8X C7X -135.4(15) . .
C4X C3X C8X C7X 45(2) . .
C2X C3X C8X C9X 42(2) . .
C4X C3X C8X C9X -137.4(13) . .
C7X C8X C9X C10X 2(2) . .
C3X C8X C9X C10X -175.4(13) . .
C6X N2X C10X C9X 1(2) . .
C8X C9X C10X N2X -2(2) . .
C2E1 C1E C2E O1E 26(2) . .
C2E C1E C2E1 O1E1 -59(2) . .
